data_4508729
loop_
_publ_author_name
'Manoj, K.'
'Gonnade, Rajesh G.'
'Bhadbhade, Mohan M.'
'Shashidhar, Mysore S.'

_publ_section_title
;
 Subtle Crossover from C&#x2212;H&#x00B7;&#x00B7;&#x00B7;O to
 SO&#x00B7;&#x00B7;&#x00B7;CO Short Contacts in the Association of
 Diastereomers of
 2,4(6)-Di-O-benzoyl-6(4)-O-[(1S)-10-camphorsulfonyl]-myo-inositol
 1,3,5-Orthoformate upon Formation of Pseudopolymorphs
;
_journal_issue 6
_journal_name_full 'Crystal Growth &amp; Design'
_journal_page_first 1485
_journal_paper_doi 10.1021/cg060127l
_journal_volume 6
_journal_year 2006
_chemical_absolute_configuration syn
_chemical_formula_moiety 'C31 H32 O11 S, 1(C4 H8 O2), 0.75(C5 H5 N)'
_chemical_formula_sum 'C35.75 H35.75 N0.88 O11.38 S'
_chemical_formula_weight 691.71
_chemical_name_systematic
;
 6(4)-O-CAMPHORSULPHONYL 2,4(6)DIBENZOYL MYO-INOSITOL 1,3,5 ORTHOFORMATE
;
_space_group_IT_number 5
_symmetry_cell_setting monoclinic
_symmetry_space_group_name_Hall 'C 2y'
_symmetry_space_group_name_H-M 'C 1 2 1'
_atom_sites_solution_hydrogens geom
_atom_sites_solution_primary direct
_atom_sites_solution_secondary difmap
_audit_creation_method SHELXL-97
_cell_angle_alpha 90.00
_cell_angle_beta 111.469(2)
_cell_angle_gamma 90.00
_cell_formula_units_Z 8
_cell_length_a 30.896(3)
_cell_length_b 10.9667(11)
_cell_length_c 22.408(2)
_cell_measurement_reflns_used 2964
_cell_measurement_temperature 133(2)
_cell_measurement_theta_max 24.65
_cell_measurement_theta_min 2.33
_cell_volume 7065.6(12)
_computing_cell_refinement 'BRUKER SAINT'
_computing_data_collection 'BRUKER SMART'
_computing_data_reduction 'BRUKER SAINT'
_computing_molecular_graphics 'SHELXTL, ORTEP 3, MERCURY 1.2.1'
_computing_publication_material SHELXTL
_computing_structure_refinement 'SHELXL-97 (Sheldrick, 1997)'
_computing_structure_solution 'SHELXS-97 (Sheldrick, 1990)'
_diffrn_ambient_temperature 133(2)
_diffrn_measured_fraction_theta_full 0.984
_diffrn_measured_fraction_theta_max 0.984
_diffrn_measurement_device 'BRUKER SMART APEX'
_diffrn_measurement_device_type 'CCD Area Detector'
_diffrn_measurement_method 'Omega and phi Scan'
_diffrn_radiation_monochromator graphite
_diffrn_radiation_source 'fine-focus sealed tube'
_diffrn_radiation_type MoK\a
_diffrn_radiation_wavelength 0.71073
_diffrn_reflns_av_R_equivalents 0.0263
_diffrn_reflns_av_sigmaI/netI 0.0572
_diffrn_reflns_limit_h_max 36
_diffrn_reflns_limit_h_min -35
_diffrn_reflns_limit_k_max 10
_diffrn_reflns_limit_k_min -13
_diffrn_reflns_limit_l_max 14
_diffrn_reflns_limit_l_min -26
_diffrn_reflns_number 14077
_diffrn_reflns_theta_full 25.00
_diffrn_reflns_theta_max 25.00
_diffrn_reflns_theta_min 1.42
_exptl_absorpt_coefficient_mu 0.153
_exptl_absorpt_correction_T_max 0.9730
_exptl_absorpt_correction_T_min 0.9151
_exptl_absorpt_correction_type multi-scan
_exptl_absorpt_process_details 'BRUKER SADABS'
_exptl_crystal_colour COLOURLESS
_exptl_crystal_density_diffrn 1.300
_exptl_crystal_density_method 'not measured'
_exptl_crystal_description PLATE
_exptl_crystal_F_000 2907
_exptl_crystal_size_max 0.59
_exptl_crystal_size_mid 0.29
_exptl_crystal_size_min 0.18
_refine_diff_density_max 1.166
_refine_diff_density_min -0.382
_refine_diff_density_rms 0.115
_refine_ls_abs_structure_details 'Flack H D (1983), Acta Cryst. A39, 876-881'
_refine_ls_abs_structure_Flack 0.00(15)
_refine_ls_extinction_method none
_refine_ls_goodness_of_fit_ref 1.041
_refine_ls_hydrogen_treatment RIDING
_refine_ls_matrix_type full
_refine_ls_number_parameters 923
_refine_ls_number_reflns 9421
_refine_ls_number_restraints 134
_refine_ls_restrained_S_all 1.059
_refine_ls_R_factor_all 0.1010
_refine_ls_R_factor_gt 0.0783
_refine_ls_shift/su_max 0.051
_refine_ls_shift/su_mean 0.005
_refine_ls_structure_factor_coef Fsqd
_refine_ls_weighting_details 'calc w=1/[\s^2^(Fo^2^)+(0.1604P)^2^+2.9849P] where P=(Fo^2^+2Fc^2^)/3'
_refine_ls_weighting_scheme calc
_refine_ls_wR_factor_gt 0.2127
_refine_ls_wR_factor_ref 0.2344
_reflns_number_gt 7094
_reflns_number_total 9421
_reflns_threshold_expression >2sigma(I)
_cod_data_source_file cg060127lsup1.cif
_cod_data_source_block 8
_cod_depositor_comments
;
The following automatic conversions were performed:

'_chemical_absolute_configuration' value 'SYN' changed to 'syn'
according to /home/saulius/struct/CIF-dictionaries/cif_core.dic
dictionary named 'cif_core.dic' version 2.4.2 from
2011-04-26.

'_symmetry_cell_setting' value 'MONOCLINIC' changed to
'monoclinic' according to
/home/saulius/struct/CIF-dictionaries/cif_core.dic dictionary named
'cif_core.dic' version 2.4.2 from 2011-04-26.

Automatic conversion script
Id: cif_fix_values 1891 2012-01-12 08:04:46Z andrius 
;
_cod_original_cell_volume 7065.8(12)
_cod_original_sg_symbol_H-M C2
_cod_database_code 4508729

loop_
_symmetry_equiv_pos_as_xyz
'x, y, z'
'-x, y, -z'
'x+1/2, y+1/2, z'
'-x+1/2, y+1/2, -z'

loop_
_atom_site_label
_atom_site_type_symbol
_atom_site_fract_x
_atom_site_fract_y
_atom_site_fract_z
_atom_site_U_iso_or_equiv
_atom_site_adp_type
_atom_site_occupancy
_atom_site_symmetry_multiplicity
_atom_site_calc_flag
_atom_site_refinement_flags
_atom_site_disorder_assembly
_atom_site_disorder_group
S1 S 0.73002(7) 0.0491(2) 0.88073(9) 0.0535(6) Uani 1 1 d . . .
O1 O 0.65446(14) 0.4294(5) 0.6873(2) 0.0366(11) Uani 1 1 d . . .
O2 O 0.58770(12) 0.3874(4) 0.7469(2) 0.0308(10) Uani 1 1 d . . .
O3 O 0.68475(14) 0.4678(5) 0.7959(2) 0.0400(12) Uani 1 1 d . . .
O4 O 0.69427(15) 0.1447(5) 0.8376(2) 0.0384(11) Uani 1 1 d . . .
O5 O 0.73118(14) 0.3745(5) 0.7471(2) 0.0419(12) Uani 1 1 d . . .
O6 O 0.66232(14) 0.0976(4) 0.7036(2) 0.0342(10) Uani 1 1 d . . .
O7 O 0.58059(14) 0.3058(5) 0.8349(2) 0.0399(12) Uani 1 1 d . . .
O8 O 0.61705(16) 0.1077(5) 0.5999(2) 0.0461(12) Uani 1 1 d . . .
O9 O 0.77427(19) 0.0734(8) 0.8775(3) 0.079(2) Uani 1 1 d . . .
O10 O 0.7088(3) -0.0678(6) 0.8605(3) 0.077(2) Uani 1 1 d . . .
O11 O 0.70210(16) 0.3237(5) 0.9601(2) 0.0465(12) Uani 1 1 d . . .
C1 C 0.6370(2) 0.3116(7) 0.6956(3) 0.0313(14) Uani 1 1 d . . .
H1 H 0.6087 0.2930 0.6587 0.038 Uiso 1 1 calc R . .
C2 C 0.62679(18) 0.3083(6) 0.7565(3) 0.0294(14) Uani 1 1 d . . .
H2 H 0.6187 0.2249 0.7644 0.035 Uiso 1 1 calc R . .
C3 C 0.6698(2) 0.3489(7) 0.8112(3) 0.0316(14) Uani 1 1 d . . .
H3 H 0.6633 0.3546 0.8508 0.038 Uiso 1 1 calc R . .
C4 C 0.7093(2) 0.2613(7) 0.8205(3) 0.0355(16) Uani 1 1 d . . .
H4 H 0.7374 0.2897 0.8551 0.043 Uiso 1 1 calc R . .
C5 C 0.7181(2) 0.2525(7) 0.7580(3) 0.0368(16) Uani 1 1 d . . .
H5 H 0.7436 0.1955 0.7628 0.044 Uiso 1 1 calc R . .
C6 C 0.6755(2) 0.2192(7) 0.6990(3) 0.0341(15) Uani 1 1 d . . .
H6 H 0.6832 0.2278 0.6605 0.041 Uiso 1 1 calc R . .
C7 C 0.6944(2) 0.4611(8) 0.7405(3) 0.0416(17) Uani 1 1 d . . .
H7 H 0.7048 0.5417 0.7324 0.050 Uiso 1 1 calc R . .
C8 C 0.56680(19) 0.3746(6) 0.7893(3) 0.0308(14) Uani 1 1 d . . .
C9 C 0.5252(2) 0.4539(7) 0.7759(3) 0.0374(16) Uani 1 1 d . . .
C10 C 0.5037(2) 0.4561(8) 0.8195(4) 0.0444(18) Uani 1 1 d . . .
H10 H 0.5149 0.4075 0.8560 0.053 Uiso 1 1 calc R . .
C11 C 0.4651(2) 0.5305(8) 0.8099(4) 0.052(2) Uani 1 1 d . . .
H11 H 0.4511 0.5334 0.8402 0.062 Uiso 1 1 calc R . .
C12 C 0.4479(2) 0.6002(8) 0.7543(4) 0.051(2) Uani 1 1 d . . .
H12 H 0.4224 0.6508 0.7476 0.061 Uiso 1 1 calc R . .
C13 C 0.4687(2) 0.5946(8) 0.7083(4) 0.052(2) Uani 1 1 d . . .
H13 H 0.4568 0.6396 0.6706 0.063 Uiso 1 1 calc R . .
C14 C 0.5074(2) 0.5212(7) 0.7199(4) 0.0441(18) Uani 1 1 d . . .
H14 H 0.5216 0.5169 0.6898 0.053 Uiso 1 1 calc R . .
C15 C 0.6327(2) 0.0504(7) 0.6480(3) 0.0390(17) Uani 1 1 d . . .
C16 C 0.6204(2) -0.0787(7) 0.6546(4) 0.0432(17) Uani 1 1 d . . .
C17 C 0.6431(3) -0.1471(8) 0.7074(5) 0.054(2) Uani 1 1 d . . .
H17 H 0.6677 -0.1136 0.7412 0.065 Uiso 1 1 calc R . .
C18 C 0.6296(4) -0.2673(10) 0.7111(6) 0.078(3) Uani 1 1 d . . .
H18 H 0.6449 -0.3123 0.7480 0.094 Uiso 1 1 calc R . .
C19 C 0.5953(4) -0.3187(10) 0.6632(8) 0.102(5) Uani 1 1 d . . .
H19 H 0.5866 -0.3990 0.6660 0.122 Uiso 1 1 calc R . .
C20 C 0.5727(3) -0.2495(10) 0.6084(7) 0.094(4) Uani 1 1 d . . .
H20 H 0.5492 -0.2846 0.5738 0.112 Uiso 1 1 calc R . .
C21 C 0.5848(3) -0.1305(8) 0.6052(5) 0.061(2) Uani 1 1 d . . .
H21 H 0.5686 -0.0844 0.5690 0.073 Uiso 1 1 calc R . .
C22 C 0.7336(2) 0.0782(8) 0.9604(3) 0.0431(17) Uani 1 1 d . . .
H22A H 0.7479 0.0078 0.9864 0.052 Uiso 1 1 calc R . .
H22B H 0.7545 0.1466 0.9768 0.052 Uiso 1 1 calc R . .
C23 C 0.6881(2) 0.1061(7) 0.9711(3) 0.0382(16) Uani 1 1 d . . .
C24 C 0.6415(2) 0.0593(8) 0.9232(4) 0.0456(18) Uani 1 1 d . . .
H24A H 0.6443 -0.0241 0.9106 0.055 Uiso 1 1 calc R . .
H24B H 0.6306 0.1101 0.8851 0.055 Uiso 1 1 calc R . .
C25 C 0.6081(2) 0.0674(9) 0.9611(4) 0.058(2) Uani 1 1 d . . .
H25A H 0.5811 0.1175 0.9387 0.069 Uiso 1 1 calc R . .
H25B H 0.5978 -0.0128 0.9685 0.069 Uiso 1 1 calc R . .
C26 C 0.6389(2) 0.1265(9) 1.0235(4) 0.057(2) Uani 1 1 d . . .
H26 H 0.6273 0.1181 1.0586 0.069 Uiso 1 1 calc R . .
C27 C 0.6474(2) 0.2585(8) 1.0085(4) 0.054(2) Uani 1 1 d . . .
H27A H 0.6189 0.2966 0.9804 0.065 Uiso 1 1 calc R . .
H27B H 0.6604 0.3064 1.0474 0.065 Uiso 1 1 calc R . .
C28 C 0.6817(2) 0.2448(7) 0.9758(3) 0.0392(16) Uani 1 1 d . . .
C29 C 0.6871(2) 0.0640(9) 1.0368(3) 0.057(2) Uani 1 1 d . . .
C30 C 0.6873(3) -0.0684(10) 1.0452(5) 0.078(3) Uani 1 1 d . . .
H30A H 0.6633 -0.1044 1.0092 0.118 Uiso 1 1 calc R . .
H30B H 0.6819 -0.0871 1.0838 0.118 Uiso 1 1 calc R . .
H30C H 0.7170 -0.1005 1.0483 0.118 Uiso 1 1 calc R . .
C31 C 0.7257(3) 0.1209(11) 1.0933(3) 0.071(3) Uani 1 1 d . . .
H31A H 0.7545 0.0793 1.0999 0.107 Uiso 1 1 calc R . .
H31B H 0.7183 0.1138 1.1312 0.107 Uiso 1 1 calc R . .
H31C H 0.7289 0.2054 1.0846 0.107 Uiso 1 1 calc R . .
S1' S 0.26686(6) 0.5797(2) 0.61495(8) 0.0377(4) Uani 1 1 d . . .
O1' O 0.30754(13) 0.1590(4) 0.6889(2) 0.0347(10) Uani 1 1 d . . .
O2' O 0.40540(13) 0.2305(4) 0.7462(2) 0.0331(10) Uani 1 1 d . . .
O3' O 0.33572(13) 0.1785(4) 0.7985(2) 0.0340(10) Uani 1 1 d . . .
O4' O 0.32952(14) 0.5137(5) 0.7936(2) 0.0360(11) Uani 1 1 d . . .
O5' O 0.26029(13) 0.2386(5) 0.7388(2) 0.0378(11) Uani 1 1 d . . .
O6' O 0.30248(14) 0.4870(5) 0.6632(2) 0.0341(10) Uani 1 1 d . . .
O7' O 0.41602(14) 0.3255(5) 0.6639(2) 0.0381(11) Uani 1 1 d . . .
O8' O 0.37722(15) 0.4939(5) 0.8968(2) 0.0426(12) Uani 1 1 d . . .
O9' O 0.22171(15) 0.5587(5) 0.6171(2) 0.0492(14) Uani 1 1 d . . .
O10' O 0.28826(19) 0.6954(5) 0.6326(3) 0.0545(14) Uani 1 1 d . . .
O11' O 0.27019(16) 0.7563(5) 0.4754(2) 0.0463(12) Uani 1 1 d . . .
C1' C 0.32460(19) 0.2758(6) 0.6793(3) 0.0296(14) Uani 1 1 d . . .
H1' H 0.3323 0.2759 0.6406 0.035 Uiso 1 1 calc R . .
C2' C 0.36654(18) 0.3109(6) 0.7378(3) 0.0280(13) Uani 1 1 d . . .
H2' H 0.3755 0.3953 0.7337 0.034 Uiso 1 1 calc R . .
C3' C 0.3543(2) 0.2982(6) 0.7971(3) 0.0320(15) Uani 1 1 d . . .
H3' H 0.3820 0.3118 0.8358 0.038 Uiso 1 1 calc R . .
C4' C 0.3161(2) 0.3881(6) 0.7947(3) 0.0316(14) Uani 1 1 d . . .
H4' H 0.3073 0.3749 0.8320 0.038 Uiso 1 1 calc R . .
C5' C 0.27412(19) 0.3631(7) 0.7339(3) 0.0335(15) Uani 1 1 d . . .
H5' H 0.2487 0.4193 0.7307 0.040 Uiso 1 1 calc R . .
C6' C 0.2853(2) 0.3686(7) 0.6730(3) 0.0324(15) Uani 1 1 d . . .
H6' H 0.2575 0.3477 0.6359 0.039 Uiso 1 1 calc R . .
C7' C 0.2961(2) 0.1581(7) 0.7436(3) 0.0379(16) Uani 1 1 d . . .
H7' H 0.2849 0.0759 0.7474 0.046 Uiso 1 1 calc R . .
C8' C 0.42829(19) 0.2503(6) 0.7057(3) 0.0322(15) Uani 1 1 d . . .
C9' C 0.4702(2) 0.1720(7) 0.7211(3) 0.0342(15) Uani 1 1 d . . .
C10' C 0.4937(2) 0.1743(8) 0.6799(4) 0.0426(18) Uani 1 1 d . . .
H10' H 0.4842 0.2271 0.6450 0.051 Uiso 1 1 calc R . .
C11' C 0.5320(2) 0.0973(9) 0.6900(4) 0.055(2) Uani 1 1 d . . .
H11' H 0.5468 0.0950 0.6607 0.065 Uiso 1 1 calc R . .
C12' C 0.5467(3) 0.0274(9) 0.7423(5) 0.066(3) Uani 1 1 d . . .
H12' H 0.5728 -0.0216 0.7499 0.079 Uiso 1 1 calc R . .
C13' C 0.5248(3) 0.0259(9) 0.7847(5) 0.069(3) Uani 1 1 d . . .
H13' H 0.5363 -0.0237 0.8207 0.082 Uiso 1 1 calc R . .
C14' C 0.4855(2) 0.0970(8) 0.7756(4) 0.054(2) Uani 1 1 d . . .
H14' H 0.4701 0.0948 0.8044 0.064 Uiso 1 1 calc R . .
C15' C 0.3608(2) 0.5583(7) 0.8499(3) 0.0380(16) Uani 1 1 d . . .
C16' C 0.3722(2) 0.6860(8) 0.8463(4) 0.0457(18) Uani 1 1 d . . .
C17' C 0.3498(2) 0.7570(7) 0.7913(4) 0.0469(19) Uani 1 1 d . . .
H17' H 0.3272 0.7234 0.7552 0.056 Uiso 1 1 calc R . .
C18' C 0.3624(3) 0.8772(9) 0.7924(5) 0.061(2) Uani 1 1 d . . .
H18' H 0.3469 0.9258 0.7570 0.074 Uiso 1 1 calc R . .
C19' C 0.3967(3) 0.9283(8) 0.8437(5) 0.062(2) Uani 1 1 d . . .
H19' H 0.4055 1.0092 0.8426 0.074 Uiso 1 1 calc R . .
C20' C 0.4184(3) 0.8552(10) 0.8980(5) 0.071(3) Uani 1 1 d . . .
H20' H 0.4412 0.8889 0.9340 0.085 Uiso 1 1 calc R . .
C21' C 0.4069(2) 0.7390(8) 0.8985(4) 0.0493(19) Uani 1 1 d . . .
H21' H 0.4224 0.6918 0.9345 0.059 Uiso 1 1 calc R . .
C22' C 0.2655(2) 0.5324(7) 0.5383(3) 0.0347(15) Uani 1 1 d . . .
H22C H 0.2619 0.4444 0.5357 0.042 Uiso 1 1 calc R . .
H22D H 0.2380 0.5673 0.5060 0.042 Uiso 1 1 calc R . .
C23' C 0.30695(19) 0.5649(6) 0.5211(3) 0.0296(13) Uani 1 1 d . . .
C24' C 0.3560(2) 0.5810(7) 0.5739(3) 0.0393(16) Uani 1 1 d . . .
H24C H 0.3591 0.6604 0.5941 0.047 Uiso 1 1 calc R . .
H24D H 0.3621 0.5183 0.6065 0.047 Uiso 1 1 calc R . .
C25' C 0.3893(2) 0.5691(8) 0.5374(3) 0.0438(17) Uani 1 1 d . . .
H25C H 0.4093 0.4984 0.5519 0.053 Uiso 1 1 calc R . .
H25D H 0.4085 0.6414 0.5430 0.053 Uiso 1 1 calc R . .
C26' C 0.3566(2) 0.5544(7) 0.4667(3) 0.0397(16) Uani 1 1 d . . .
H26' H 0.3712 0.5205 0.4383 0.048 Uiso 1 1 calc R . .
C27' C 0.3329(2) 0.6762(7) 0.4459(3) 0.0442(17) Uani 1 1 d . . .
H27C H 0.3167 0.6794 0.3998 0.053 Uiso 1 1 calc R . .
H27D H 0.3550 0.7429 0.4591 0.053 Uiso 1 1 calc R . .
C28' C 0.2990(2) 0.6802(7) 0.4807(3) 0.0372(15) Uani 1 1 d . . .
C29' C 0.31692(19) 0.4740(7) 0.4743(3) 0.0353(15) Uani 1 1 d . . .
C30' C 0.3332(2) 0.3472(7) 0.5023(3) 0.0403(16) Uani 1 1 d . . .
H30D H 0.3446 0.3030 0.4741 0.061 Uiso 1 1 calc R . .
H30E H 0.3076 0.3038 0.5067 0.061 Uiso 1 1 calc R . .
H30F H 0.3576 0.3555 0.5435 0.061 Uiso 1 1 calc R . .
C31' C 0.2745(2) 0.4561(7) 0.4112(3) 0.0382(15) Uani 1 1 d . . .
H31D H 0.2838 0.4106 0.3813 0.057 Uiso 1 1 calc R . .
H31E H 0.2628 0.5342 0.3932 0.057 Uiso 1 1 calc R . .
H31F H 0.2506 0.4123 0.4200 0.057 Uiso 1 1 calc R . .
N1 N 0.9362(5) 0.3929(10) 0.6076(7) 0.117(5) Uani 0.75 1 d PDU . .
C32 C 0.9211(5) 0.4486(12) 0.5585(7) 0.091(4) Uani 0.75 1 d PDU . .
H32 H 0.9372 0.4457 0.5306 0.109 Uiso 0.75 1 calc PR . .
C33 C 0.8812(5) 0.5166(11) 0.5414(5) 0.081(4) Uani 0.75 1 d PDU . .
H33 H 0.8706 0.5582 0.5026 0.097 Uiso 0.75 1 calc PR . .
C34 C 0.8577(4) 0.5233(13) 0.5798(5) 0.080(4) Uani 0.75 1 d PDU . .
H34 H 0.8307 0.5697 0.5687 0.096 Uiso 0.75 1 calc PR . .
C35 C 0.8721(6) 0.4672(12) 0.6302(7) 0.109(5) Uani 0.75 1 d PDU . .
H35 H 0.8547 0.4734 0.6563 0.130 Uiso 0.75 1 calc PR . .
C36 C 0.9104(6) 0.3972(10) 0.6521(5) 0.088(4) Uani 0.75 1 d PDU . .
H36 H 0.9198 0.3558 0.6910 0.105 Uiso 0.75 1 calc PR . .
N2 N 0.5598(3) 0.7392(9) 0.8854(5) 0.075(3) Uani 0.75 1 d PDU . .
C37 C 0.5858(4) 0.7263(9) 0.8501(5) 0.071(3) Uani 0.75 1 d PDU . .
H37 H 0.5787 0.7696 0.8120 0.085 Uiso 0.75 1 calc PR . .
C38 C 0.6235(5) 0.6480(10) 0.8703(6) 0.090(4) Uani 0.75 1 d PDU . .
H38 H 0.6416 0.6380 0.8454 0.108 Uiso 0.75 1 calc PR . .
C39 C 0.6339(4) 0.5874(11) 0.9245(6) 0.080(4) Uani 0.75 1 d PDU . .
H39 H 0.6593 0.5353 0.9400 0.096 Uiso 0.75 1 calc PR . .
C40 C 0.6030(5) 0.6087(11) 0.9572(5) 0.082(4) Uani 0.75 1 d PDU . .
H40 H 0.6086 0.5671 0.9955 0.099 Uiso 0.75 1 calc PR . .
C41 C 0.5684(5) 0.6802(12) 0.9382(7) 0.077(3) Uani 0.75 1 d PDU . .
H41 H 0.5495 0.6898 0.9619 0.093 Uiso 0.75 1 calc PR . .
O12 O 0.4853(5) 0.2566(13) 0.9356(7) 0.096(4) Uiso 0.50 1 d PD A 1
C42 C 0.4862(7) 0.3698(18) 0.9652(5) 0.091(6) Uiso 0.50 1 d PD . 1
C43 C 0.4869(6) 0.1431(15) 0.9645(5) 0.065(5) Uiso 0.50 1 d PD . 1
N3 N 0.5000 0.377(4) 1.0000 0.095(15) Uiso 0.25 2 d SPDU . 2
C44 C 0.4672(8) 0.316(2) 0.9477(12) 0.055(8) Uiso 0.25 1 d PDU B 2
C45 C 0.4673(7) 0.189(2) 0.9479(10) 0.054(8) Uiso 0.25 1 d PDU B 2
C46 C 0.5000 0.133(3) 1.0000 0.025(7) Uiso 0.25 2 d SPDU . 2
C47 C 0.4755(3) 0.2213(17) 0.4929(10) 0.029(5) Uiso 0.25 1 d PDU . .
O16 O 0.4531(3) 0.3289(18) 0.4818(11) 0.065(6) Uiso 0.25 1 d PDU . .
C49 C 0.4759(4) 0.4370(19) 0.4771(12) 0.069(9) Uiso 0.25 1 d PDU . .

loop_
_atom_site_aniso_label
_atom_site_aniso_U_11
_atom_site_aniso_U_22
_atom_site_aniso_U_33
_atom_site_aniso_U_23
_atom_site_aniso_U_13
_atom_site_aniso_U_12
S1 0.0696(11) 0.0649(16) 0.0384(9) 0.0157(10) 0.0345(9) 0.0415(11)
O1 0.043(2) 0.034(3) 0.040(2) 0.004(2) 0.023(2) 0.007(2)
O2 0.0307(19) 0.031(3) 0.038(2) 0.004(2) 0.0218(18) 0.0046(18)
O3 0.037(2) 0.044(3) 0.046(3) -0.005(2) 0.023(2) 0.001(2)
O4 0.050(2) 0.044(3) 0.032(2) 0.011(2) 0.028(2) 0.016(2)
O5 0.034(2) 0.046(3) 0.057(3) -0.004(2) 0.031(2) 0.000(2)
O6 0.044(2) 0.030(3) 0.039(2) 0.005(2) 0.028(2) 0.010(2)
O7 0.038(2) 0.043(3) 0.049(3) 0.009(2) 0.027(2) 0.014(2)
O8 0.057(3) 0.041(3) 0.044(3) -0.007(2) 0.022(2) 0.005(2)
O9 0.068(3) 0.130(6) 0.059(3) 0.035(4) 0.045(3) 0.060(4)
O10 0.144(6) 0.040(4) 0.056(3) 0.006(3) 0.046(4) 0.041(4)
O11 0.047(2) 0.046(3) 0.044(3) -0.005(2) 0.015(2) 0.004(2)
C1 0.031(3) 0.036(4) 0.031(3) 0.003(3) 0.017(3) 0.004(3)
C2 0.028(3) 0.027(4) 0.037(3) 0.000(3) 0.016(3) 0.006(2)
C3 0.039(3) 0.033(4) 0.031(3) 0.001(3) 0.022(3) 0.003(3)
C4 0.032(3) 0.045(4) 0.034(3) 0.004(3) 0.016(3) -0.001(3)
C5 0.032(3) 0.039(4) 0.049(4) 0.007(3) 0.027(3) 0.009(3)
C6 0.041(3) 0.036(4) 0.035(3) 0.006(3) 0.025(3) 0.009(3)
C7 0.030(3) 0.046(5) 0.055(4) 0.004(3) 0.023(3) 0.000(3)
C8 0.032(3) 0.023(4) 0.041(4) -0.002(3) 0.018(3) -0.002(3)
C9 0.033(3) 0.031(4) 0.051(4) -0.006(3) 0.019(3) 0.004(3)
C10 0.044(3) 0.050(5) 0.049(4) 0.002(4) 0.029(3) 0.005(3)
C11 0.043(4) 0.061(6) 0.062(5) -0.001(4) 0.031(4) 0.012(4)
C12 0.034(3) 0.045(5) 0.079(5) 0.016(4) 0.026(4) 0.018(3)
C13 0.041(3) 0.057(6) 0.061(5) 0.011(4) 0.021(3) 0.012(4)
C14 0.036(3) 0.042(5) 0.063(5) 0.013(4) 0.028(3) 0.008(3)
C15 0.038(3) 0.044(5) 0.043(4) -0.002(3) 0.024(3) 0.014(3)
C16 0.055(4) 0.033(4) 0.060(5) 0.001(4) 0.043(4) 0.010(3)
C17 0.062(4) 0.040(5) 0.083(6) 0.002(4) 0.053(4) 0.011(4)
C18 0.097(7) 0.047(6) 0.128(9) 0.030(6) 0.086(7) 0.026(6)
C19 0.077(6) 0.034(6) 0.228(16) 0.000(8) 0.095(9) -0.001(6)
C20 0.063(5) 0.039(6) 0.182(13) -0.027(7) 0.049(7) -0.005(5)
C21 0.063(5) 0.037(5) 0.093(7) -0.007(4) 0.039(5) 0.003(4)
C22 0.046(3) 0.054(5) 0.038(3) 0.012(4) 0.025(3) 0.020(3)
C23 0.045(3) 0.044(5) 0.036(3) 0.009(3) 0.027(3) 0.015(3)
C24 0.056(4) 0.044(5) 0.047(4) 0.003(4) 0.031(3) 0.001(4)
C25 0.055(4) 0.059(6) 0.073(5) 0.012(5) 0.040(4) 0.005(4)
C26 0.053(4) 0.084(7) 0.049(4) 0.018(4) 0.036(4) 0.022(4)
C27 0.055(4) 0.055(5) 0.058(5) -0.003(4) 0.029(4) 0.013(4)
C28 0.039(3) 0.048(5) 0.030(3) -0.003(3) 0.014(3) 0.010(3)
C29 0.055(4) 0.084(7) 0.046(4) 0.027(4) 0.033(3) 0.029(4)
C30 0.091(6) 0.085(8) 0.090(7) 0.047(6) 0.069(5) 0.043(6)
C31 0.071(5) 0.122(9) 0.033(4) 0.018(5) 0.034(4) 0.031(5)
S1' 0.0500(8) 0.0348(10) 0.0388(9) 0.0086(8) 0.0287(7) 0.0173(8)
O1' 0.038(2) 0.026(3) 0.044(2) -0.002(2) 0.0204(19) -0.0028(19)
O2' 0.0304(19) 0.032(3) 0.046(2) 0.005(2) 0.0237(18) 0.0084(18)
O3' 0.037(2) 0.031(3) 0.043(2) 0.007(2) 0.025(2) 0.0009(19)
O4' 0.045(2) 0.036(3) 0.036(2) 0.001(2) 0.026(2) 0.005(2)
O5' 0.034(2) 0.036(3) 0.050(3) 0.006(2) 0.023(2) 0.001(2)
O6' 0.042(2) 0.032(3) 0.035(2) 0.006(2) 0.0220(19) 0.004(2)
O7' 0.039(2) 0.042(3) 0.045(3) 0.005(2) 0.030(2) 0.005(2)
O8' 0.052(3) 0.039(3) 0.040(3) 0.004(2) 0.021(2) 0.009(2)
O9' 0.053(3) 0.060(4) 0.050(3) 0.021(3) 0.037(2) 0.034(3)
O10' 0.088(4) 0.030(3) 0.055(3) 0.004(2) 0.037(3) 0.015(3)
O11' 0.066(3) 0.033(3) 0.047(3) 0.004(2) 0.029(2) 0.012(2)
C1' 0.032(3) 0.027(4) 0.037(3) 0.003(3) 0.021(3) 0.005(3)
C2' 0.027(3) 0.027(4) 0.036(3) 0.000(3) 0.018(2) 0.005(2)
C3' 0.035(3) 0.030(4) 0.036(3) 0.002(3) 0.019(3) 0.000(3)
C4' 0.040(3) 0.030(4) 0.037(3) 0.003(3) 0.029(3) 0.003(3)
C5' 0.033(3) 0.030(4) 0.045(4) 0.007(3) 0.024(3) 0.007(3)
C6' 0.033(3) 0.031(4) 0.037(3) 0.000(3) 0.016(3) 0.010(3)
C7' 0.034(3) 0.032(4) 0.055(4) 0.006(3) 0.024(3) 0.001(3)
C8' 0.030(3) 0.027(4) 0.044(4) -0.001(3) 0.019(3) -0.003(3)
C9' 0.031(3) 0.035(4) 0.042(4) -0.005(3) 0.021(3) -0.004(3)
C10' 0.031(3) 0.044(5) 0.055(4) -0.002(4) 0.019(3) 0.007(3)
C11' 0.038(3) 0.057(6) 0.080(6) -0.014(5) 0.035(4) 0.006(4)
C12' 0.042(4) 0.059(6) 0.106(7) -0.007(6) 0.037(5) 0.024(4)
C13' 0.049(4) 0.068(7) 0.093(7) 0.032(5) 0.031(4) 0.032(4)
C14' 0.048(4) 0.052(5) 0.073(5) 0.011(4) 0.037(4) 0.010(4)
C15' 0.040(3) 0.045(5) 0.042(4) -0.007(3) 0.030(3) 0.002(3)
C16' 0.052(4) 0.040(5) 0.063(5) -0.005(4) 0.042(4) 0.007(3)
C17' 0.051(4) 0.035(4) 0.070(5) 0.005(4) 0.039(4) 0.014(3)
C18' 0.069(5) 0.048(6) 0.087(6) 0.017(5) 0.053(5) 0.022(4)
C19' 0.076(5) 0.034(5) 0.095(7) -0.001(5) 0.054(5) -0.003(4)
C20' 0.071(5) 0.051(6) 0.096(7) -0.012(5) 0.036(5) -0.008(5)
C21' 0.058(4) 0.040(5) 0.055(4) -0.002(4) 0.026(4) -0.004(4)
C22' 0.040(3) 0.040(4) 0.031(3) 0.008(3) 0.021(3) 0.010(3)
C23' 0.035(3) 0.024(3) 0.035(3) 0.000(3) 0.019(2) -0.002(2)
C24' 0.041(3) 0.039(4) 0.039(3) -0.001(3) 0.015(3) -0.002(3)
C25' 0.037(3) 0.047(5) 0.056(4) -0.004(4) 0.027(3) -0.009(3)
C26' 0.047(3) 0.041(4) 0.045(4) 0.002(3) 0.033(3) -0.002(3)
C27' 0.054(4) 0.044(4) 0.047(4) 0.001(3) 0.033(3) -0.011(3)
C28' 0.043(3) 0.037(4) 0.035(3) 0.004(3) 0.018(3) -0.001(3)
C29' 0.035(3) 0.041(4) 0.038(3) -0.004(3) 0.022(3) 0.001(3)
C30' 0.045(3) 0.034(4) 0.047(4) 0.008(3) 0.022(3) 0.005(3)
C31' 0.051(3) 0.038(4) 0.032(3) -0.002(3) 0.022(3) -0.001(3)
N1 0.161(10) 0.089(10) 0.103(9) -0.011(7) 0.050(8) 0.057(9)
C32 0.145(11) 0.083(11) 0.086(8) 0.014(7) 0.091(9) 0.014(8)
C33 0.134(10) 0.079(10) 0.043(6) 0.016(6) 0.049(6) 0.009(7)
C34 0.086(7) 0.114(11) 0.038(5) -0.013(6) 0.019(5) 0.023(7)
C35 0.218(14) 0.082(11) 0.079(8) 0.025(7) 0.117(10) 0.052(10)
C36 0.202(13) 0.028(6) 0.032(5) 0.008(4) 0.043(6) 0.016(7)
N2 0.075(6) 0.063(7) 0.078(6) -0.018(5) 0.015(5) 0.008(5)
C37 0.131(10) 0.038(7) 0.042(6) 0.011(5) 0.029(6) 0.031(6)
C38 0.151(11) 0.070(9) 0.089(8) 0.030(7) 0.091(8) 0.054(8)
C39 0.099(8) 0.066(8) 0.053(6) -0.002(5) 0.000(5) 0.046(7)
C40 0.165(11) 0.050(8) 0.041(6) 0.012(5) 0.047(6) 0.022(7)
C41 0.104(8) 0.069(9) 0.071(7) -0.022(6) 0.046(7) 0.003(6)

loop_
_atom_type_symbol
_atom_type_description
_atom_type_scat_dispersion_real
_atom_type_scat_dispersion_imag
_atom_type_scat_source
C C 0.0033 0.0016 'International Tables Vol C Tables 4.2.6.8 and 6.1.1.4'
H H 0.0000 0.0000 'International Tables Vol C Tables 4.2.6.8 and 6.1.1.4'
O O 0.0106 0.0060 'International Tables Vol C Tables 4.2.6.8 and 6.1.1.4'
S S 0.1246 0.1234 'International Tables Vol C Tables 4.2.6.8 and 6.1.1.4'
N N 0.0061 0.0033 'International Tables Vol C Tables 4.2.6.8 and 6.1.1.4'

loop_
_geom_angle_atom_site_label_1
_geom_angle_atom_site_label_2
_geom_angle_atom_site_label_3
_geom_angle
_geom_angle_site_symmetry_1
_geom_angle_site_symmetry_3
O9 S1 O10 119.2(4) . .
O9 S1 O4 108.5(3) . .
O10 S1 O4 105.3(3) . .
O9 S1 C22 108.1(4) . .
O10 S1 C22 109.4(4) . .
O4 S1 C22 105.6(3) . .
C7 O1 C1 111.5(5) . .
C8 O2 C2 115.3(5) . .
C7 O3 C3 110.7(5) . .
C4 O4 S1 121.8(4) . .
C5 O5 C7 111.6(5) . .
C15 O6 C6 114.3(5) . .
O1 C1 C2 110.5(5) . .
O1 C1 C6 106.2(5) . .
C2 C1 C6 110.6(5) . .
O1 C1 H1 109.8 . .
C2 C1 H1 109.8 . .
C6 C1 H1 109.8 . .
O2 C2 C3 112.7(5) . .
O2 C2 C1 107.0(5) . .
C3 C2 C1 108.3(5) . .
O2 C2 H2 109.6 . .
C3 C2 H2 109.6 . .
C1 C2 H2 109.6 . .
O3 C3 C4 107.0(5) . .
O3 C3 C2 109.3(5) . .
C4 C3 C2 110.6(6) . .
O3 C3 H3 110.0 . .
C4 C3 H3 110.0 . .
C2 C3 H3 110.0 . .
O4 C4 C3 106.0(5) . .
O4 C4 C5 111.6(6) . .
C3 C4 C5 108.8(5) . .
O4 C4 H4 110.1 . .
C3 C4 H4 110.1 . .
C5 C4 H4 110.1 . .
O5 C5 C4 104.6(6) . .
O5 C5 C6 106.3(5) . .
C4 C5 C6 114.9(5) . .
O5 C5 H5 110.2 . .
C4 C5 H5 110.2 . .
C6 C5 H5 110.3 . .
O6 C6 C5 110.0(5) . .
O6 C6 C1 112.8(5) . .
C5 C6 C1 106.9(5) . .
O6 C6 H6 109.0 . .
C5 C6 H6 109.0 . .
C1 C6 H6 109.0 . .
O3 C7 O1 111.3(5) . .
O3 C7 O5 111.3(6) . .
O1 C7 O5 109.7(6) . .
O3 C7 H7 108.2 . .
O1 C7 H7 108.2 . .
O5 C7 H7 108.2 . .
O7 C8 O2 123.4(6) . .
O7 C8 C9 122.9(6) . .
O2 C8 C9 113.7(6) . .
C10 C9 C14 120.2(6) . .
C10 C9 C8 118.4(7) . .
C14 C9 C8 121.3(6) . .
C9 C10 C11 120.7(7) . .
C9 C10 H10 119.7 . .
C11 C10 H10 119.7 . .
C12 C11 C10 119.1(7) . .
C12 C11 H11 120.4 . .
C10 C11 H11 120.5 . .
C11 C12 C13 120.4(7) . .
C11 C12 H12 119.8 . .
C13 C12 H12 119.8 . .
C14 C13 C12 118.9(7) . .
C14 C13 H13 120.6 . .
C12 C13 H13 120.5 . .
C13 C14 C9 120.6(7) . .
C13 C14 H14 119.7 . .
C9 C14 H14 119.7 . .
O8 C15 O6 123.3(7) . .
O8 C15 C16 124.1(7) . .
O6 C15 C16 112.6(6) . .
C17 C16 C21 118.7(8) . .
C17 C16 C15 122.9(8) . .
C21 C16 C15 118.4(7) . .
C16 C17 C18 120.3(10) . .
C16 C17 H17 119.8 . .
C18 C17 H17 119.9 . .
C19 C18 C17 121.4(11) . .
C19 C18 H18 119.3 . .
C17 C18 H18 119.3 . .
C18 C19 C20 118.4(10) . .
C18 C19 H19 120.8 . .
C20 C19 H19 120.8 . .
C21 C20 C19 120.6(11) . .
C21 C20 H20 119.7 . .
C19 C20 H20 119.7 . .
C16 C21 C20 120.6(11) . .
C16 C21 H21 119.7 . .
C20 C21 H21 119.7 . .
C23 C22 S1 117.7(4) . .
C23 C22 H22A 107.9 . .
S1 C22 H22A 107.9 . .
C23 C22 H22B 107.9 . .
S1 C22 H22B 107.9 . .
H22A C22 H22B 107.2 . .
C24 C23 C22 120.1(6) . .
C24 C23 C28 105.5(5) . .
C22 C23 C28 110.7(6) . .
C24 C23 C29 103.0(6) . .
C22 C23 C29 115.0(5) . .
C28 C23 C29 100.4(6) . .
C23 C24 C25 103.8(6) . .
C23 C24 H24A 111.0 . .
C25 C24 H24A 111.0 . .
C23 C24 H24B 111.0 . .
C25 C24 H24B 111.0 . .
H24A C24 H24B 109.0 . .
C26 C25 C24 102.0(6) . .
C26 C25 H25A 111.4 . .
C24 C25 H25A 111.4 . .
C26 C25 H25B 111.4 . .
C24 C25 H25B 111.4 . .
H25A C25 H25B 109.2 . .
C25 C26 C27 107.6(7) . .
C25 C26 C29 102.8(7) . .
C27 C26 C29 103.2(7) . .
C25 C26 H26 114.0 . .
C27 C26 H26 114.0 . .
C29 C26 H26 114.0 . .
C28 C27 C26 102.8(6) . .
C28 C27 H27A 111.2 . .
C26 C27 H27A 111.2 . .
C28 C27 H27B 111.2 . .
C26 C27 H27B 111.2 . .
H27A C27 H27B 109.1 . .
O11 C28 C27 127.9(7) . .
O11 C28 C23 126.7(6) . .
C27 C28 C23 105.3(6) . .
C30 C29 C31 109.5(8) . .
C30 C29 C23 114.5(8) . .
C31 C29 C23 112.7(7) . .
C30 C29 C26 114.8(8) . .
C31 C29 C26 112.5(7) . .
C23 C29 C26 92.1(5) . .
C29 C30 H30A 109.5 . .
C29 C30 H30B 109.5 . .
H30A C30 H30B 109.5 . .
C29 C30 H30C 109.5 . .
H30A C30 H30C 109.5 . .
H30B C30 H30C 109.5 . .
C29 C31 H31A 109.5 . .
C29 C31 H31B 109.5 . .
H31A C31 H31B 109.5 . .
C29 C31 H31C 109.5 . .
H31A C31 H31C 109.5 . .
H31B C31 H31C 109.5 . .
O10' S1' O9' 119.6(3) . .
O10' S1' O6' 104.2(3) . .
O9' S1' O6' 108.3(3) . .
O10' S1' C22' 111.9(3) . .
O9' S1' C22' 107.8(3) . .
O6' S1' C22' 103.6(3) . .
C7' O1' C1' 111.4(5) . .
C8' O2' C2' 115.3(5) . .
C7' O3' C3' 110.8(5) . .
C15' O4' C4' 115.9(5) . .
C7' O5' C5' 110.9(5) . .
C6' O6' S1' 118.3(3) . .
O1' C1' C2' 110.0(5) . .
O1' C1' C6' 106.4(5) . .
C2' C1' C6' 107.8(5) . .
O1' C1' H1' 110.9 . .
C2' C1' H1' 110.9 . .
C6' C1' H1' 110.9 . .
O2' C2' C3' 106.9(5) . .
O2' C2' C1' 111.3(5) . .
C3' C2' C1' 109.1(5) . .
O2' C2' H2' 109.8 . .
C3' C2' H2' 109.8 . .
C1' C2' H2' 109.8 . .
O3' C3' C2' 109.5(5) . .
O3' C3' C4' 106.3(5) . .
C2' C3' C4' 110.3(5) . .
O3' C3' H3' 110.2 . .
C2' C3' H3' 110.2 . .
C4' C3' H3' 110.2 . .
O4' C4' C3' 113.2(5) . .
O4' C4' C5' 108.3(5) . .
C3' C4' C5' 108.1(5) . .
O4' C4' H4' 109.1 . .
C3' C4' H4' 109.1 . .
C5' C4' H4' 109.1 . .
O5' C5' C4' 106.3(5) . .
O5' C5' C6' 106.0(5) . .
C4' C5' C6' 113.3(5) . .
O5' C5' H5' 110.4 . .
C4' C5' H5' 110.4 . .
C6' C5' H5' 110.4 . .
O6' C6' C5' 112.8(5) . .
O6' C6' C1' 106.5(5) . .
C5' C6' C1' 108.6(5) . .
O6' C6' H6' 109.6 . .
C5' C6' H6' 109.6 . .
C1' C6' H6' 109.6 . .
O5' C7' O1' 112.2(5) . .
O5' C7' O3' 112.5(6) . .
O1' C7' O3' 110.6(4) . .
O5' C7' H7' 107.1 . .
O1' C7' H7' 107.1 . .
O3' C7' H7' 107.1 . .
O7' C8' O2' 122.6(6) . .
O7' C8' C9' 125.4(6) . .
O2' C8' C9' 112.0(6) . .
C10' C9' C14' 120.4(6) . .
C10' C9' C8' 117.7(6) . .
C14' C9' C8' 121.9(6) . .
C9' C10' C11' 120.2(8) . .
C9' C10' H10' 119.9 . .
C11' C10' H10' 119.9 . .
C12' C11' C10' 119.1(8) . .
C12' C11' H11' 120.5 . .
C10' C11' H11' 120.5 . .
C11' C12' C13' 121.7(7) . .
C11' C12' H12' 119.1 . .
C13' C12' H12' 119.1 . .
C12' C13' C14' 121.7(9) . .
C12' C13' H13' 119.2 . .
C14' C13' H13' 119.2 . .
C13' C14' C9' 116.8(7) . .
C13' C14' H14' 121.6 . .
C9' C14' H14' 121.6 . .
O8' C15' O4' 121.4(7) . .
O8' C15' C16' 125.2(7) . .
O4' C15' C16' 113.4(6) . .
C21' C16' C17' 119.1(8) . .
C21' C16' C15' 118.9(7) . .
C17' C16' C15' 122.0(7) . .
C18' C17' C16' 118.0(8) . .
C18' C17' H17' 121.0 . .
C16' C17' H17' 121.0 . .
C19' C18' C17' 122.5(9) . .
C19' C18' H18' 118.8 . .
C17' C18' H18' 118.8 . .
C18' C19' C20' 118.2(9) . .
C18' C19' H19' 120.9 . .
C20' C19' H19' 120.9 . .
C21' C20' C19' 120.7(9) . .
C21' C20' H20' 119.6 . .
C19' C20' H20' 119.6 . .
C20' C21' C16' 121.4(9) . .
C20' C21' H21' 119.3 . .
C16' C21' H21' 119.3 . .
C23' C22' S1' 117.0(5) . .
C23' C22' H22C 108.0 . .
S1' C22' H22C 108.0 . .
C23' C22' H22D 108.0 . .
S1' C22' H22D 108.0 . .
H22C C22' H22D 107.3 . .
C22' C23' C28' 112.4(5) . .
C22' C23' C24' 121.1(5) . .
C28' C23' C24' 104.9(5) . .
C22' C23' C29' 114.6(5) . .
C28' C23' C29' 99.2(5) . .
C24' C23' C29' 101.9(5) . .
C25' C24' C23' 104.0(5) . .
C25' C24' H24C 110.9 . .
C23' C24' H24C 110.9 . .
C25' C24' H24D 110.9 . .
C23' C24' H24D 110.9 . .
H24C C24' H24D 109.0 . .
C24' C25' C26' 103.9(5) . .
C24' C25' H25C 111.0 . .
C26' C25' H25C 111.0 . .
C24' C25' H25D 111.0 . .
C26' C25' H25D 111.0 . .
H25C C25' H25D 109.0 . .
C27' C26' C25' 106.6(6) . .
C27' C26' C29' 102.7(5) . .
C25' C26' C29' 101.0(5) . .
C27' C26' H26' 114.9 . .
C25' C26' H26' 114.9 . .
C29' C26' H26' 114.9 . .
C26' C27' C28' 102.4(5) . .
C26' C27' H27C 111.3 . .
C28' C27' H27C 111.3 . .
C26' C27' H27D 111.3 . .
C28' C27' H27D 111.3 . .
H27C C27' H27D 109.2 . .
O11' C28' C27' 126.8(6) . .
O11' C28' C23' 126.3(6) . .
C27' C28' C23' 106.9(6) . .
C30' C29' C31' 107.4(6) . .
C30' C29' C23' 114.9(5) . .
C31' C29' C23' 112.7(5) . .
C30' C29' C26' 113.7(5) . .
C31' C29' C26' 114.0(6) . .
C23' C29' C26' 93.9(5) . .
C29' C30' H30D 109.5 . .
C29' C30' H30E 109.5 . .
H30D C30' H30E 109.5 . .
C29' C30' H30F 109.5 . .
H30D C30' H30F 109.5 . .
H30E C30' H30F 109.5 . .
C29' C31' H31D 109.5 . .
C29' C31' H31E 109.5 . .
H31D C31' H31E 109.5 . .
C29' C31' H31F 109.5 . .
H31D C31' H31F 109.5 . .
H31E C31' H31F 109.5 . .
C32 N1 C36 118.6(14) . .
N1 C32 C33 122.8(14) . .
N1 C32 H32 118.6 . .
C33 C32 H32 118.6 . .
C34 C33 C32 120.3(12) . .
C34 C33 H33 119.9 . .
C32 C33 H33 119.9 . .
C35 C34 C33 118.5(15) . .
C35 C34 H34 120.7 . .
C33 C34 H34 120.7 . .
C34 C35 C36 126.9(14) . .
C34 C35 H35 116.6 . .
C36 C35 H35 116.6 . .
C35 C36 N1 112.9(11) . .
C35 C36 H36 123.5 . .
N1 C36 H36 123.5 . .
C41 N2 C37 121.9(12) . .
N2 C37 C38 119.4(11) . .
N2 C37 H37 120.3 . .
C38 C37 H37 120.3 . .
C39 C38 C37 120.6(13) . .
C39 C38 H38 119.7 . .
C37 C38 H38 119.7 . .
C38 C39 C40 114.1(11) . .
C38 C39 H39 122.9 . .
C40 C39 H39 122.9 . .
C41 C40 C39 124.9(12) . .
C41 C40 H40 117.5 . .
C39 C40 H40 117.5 . .
C40 C41 N2 119.0(13) . .
C40 C41 H41 120.5 . .
N2 C41 H41 120.5 . .
C43 O12 C42 125.4(15) . .
O12 C42 C42 113.7(10) . 2_657
O12 C43 C43 114.0(9) . 2_657
C44 N3 C44 123(4) . 2_657
C45 C44 N3 118(3) . .
C46 C45 C44 117(3) . .
C45 C46 C45 127(3) 2_657 .
O16 C47 C47 118.2(6) . 2_656
C47 O16 C49 121.1(10) . .
O16 C49 C49 110.9(14) . 2_656

loop_
_geom_bond_atom_site_label_1
_geom_bond_atom_site_label_2
_geom_bond_distance
_geom_bond_site_symmetry_2
S1 O9 1.420(6) .
S1 O10 1.436(7) .
S1 O4 1.572(5) .
S1 C22 1.777(7) .
O1 C7 1.410(8) .
O1 C1 1.438(8) .
O2 C8 1.337(7) .
O2 C2 1.437(7) .
O3 C7 1.381(8) .
O3 C3 1.466(9) .
O4 C4 1.459(9) .
O5 C5 1.445(9) .
O5 C7 1.446(8) .
O6 C15 1.351(8) .
O6 C6 1.409(8) .
O7 C8 1.216(8) .
O8 C15 1.187(8) .
O11 C28 1.197(9) .
C1 C2 1.510(9) .
C1 C6 1.542(9) .
C1 H1 0.9800 .
C2 C3 1.509(8) .
C2 H2 0.9800 .
C3 C4 1.505(9) .
C3 H3 0.9800 .
C4 C5 1.525(9) .
C4 H4 0.9800 .
C5 C6 1.530(9) .
C5 H5 0.9800 .
C6 H6 0.9800 .
C7 H7 0.9800 .
C8 C9 1.489(9) .
C9 C10 1.368(10) .
C9 C14 1.384(10) .
C10 C11 1.394(10) .
C10 H10 0.9300 .
C11 C12 1.390(11) .
C11 H11 0.9300 .
C12 C13 1.403(11) .
C12 H12 0.9300 .
C13 C14 1.384(10) .
C13 H13 0.9300 .
C14 H14 0.9300 .
C15 C16 1.487(11) .
C16 C17 1.359(11) .
C16 C21 1.367(11) .
C17 C18 1.394(14) .
C17 H17 0.9300 .
C18 C19 1.327(16) .
C18 H18 0.9300 .
C19 C20 1.393(18) .
C19 H19 0.9300 .
C20 C21 1.366(15) .
C20 H20 0.9300 .
C21 H21 0.9300 .
C22 C23 1.542(8) .
C22 H22A 0.9700 .
C22 H22B 0.9700 .
C23 C24 1.535(10) .
C23 C28 1.543(11) .
C23 C29 1.555(9) .
C24 C25 1.562(10) .
C24 H24A 0.9700 .
C24 H24B 0.9700 .
C25 C26 1.519(12) .
C25 H25A 0.9700 .
C25 H25B 0.9700 .
C26 C27 1.531(13) .
C26 C29 1.564(10) .
C26 H26 0.9800 .
C27 C28 1.499(10) .
C27 H27A 0.9700 .
C27 H27B 0.9700 .
C29 C30 1.464(14) .
C29 C31 1.521(13) .
C30 H30A 0.9600 .
C30 H30B 0.9600 .
C30 H30C 0.9600 .
C31 H31A 0.9600 .
C31 H31B 0.9600 .
C31 H31C 0.9600 .
S1' O10' 1.419(6) .
S1' O9' 1.432(5) .
S1' O6' 1.594(5) .
S1' C22' 1.780(6) .
O1' C7' 1.394(8) .
O1' C1' 1.431(8) .
O2' C8' 1.357(7) .
O2' C2' 1.445(7) .
O3' C7' 1.399(8) .
O3' C3' 1.438(8) .
O4' C15' 1.368(8) .
O4' C4' 1.442(8) .
O5' C7' 1.389(8) .
O5' C5' 1.447(9) .
O6' C6' 1.449(8) .
O7' C8' 1.200(8) .
O8' C15' 1.213(8) .
O11' C28' 1.194(8) .
C1' C2' 1.517(8) .
C1' C6' 1.550(8) .
C1' H1' 0.9800 .
C2' C3' 1.515(9) .
C2' H2' 0.9800 .
C3' C4' 1.525(9) .
C3' H3' 0.9800 .
C4' C5' 1.523(9) .
C4' H4' 0.9800 .
C5' C6' 1.525(9) .
C5' H5' 0.9800 .
C6' H6' 0.9800 .
C7' H7' 0.9800 .
C8' C9' 1.484(9) .
C9' C10' 1.369(9) .
C9' C14' 1.403(10) .
C10' C11' 1.403(10) .
C10' H10' 0.9300 .
C11' C12' 1.333(13) .
C11' H11' 0.9300 .
C12' C13' 1.352(13) .
C12' H12' 0.9300 .
C13' C14' 1.396(10) .
C13' H13' 0.9300 .
C14' H14' 0.9300 .
C15' C16' 1.453(11) .
C16' C21' 1.392(11) .
C16' C17' 1.407(11) .
C17' C18' 1.373(12) .
C17' H17' 0.9300 .
C18' C19' 1.366(13) .
C18' H18' 0.9300 .
C19' C20' 1.406(14) .
C19' H19' 0.9300 .
C20' C21' 1.325(13) .
C20' H20' 0.9300 .
C21' H21' 0.9300 .
C22' C23' 1.509(8) .
C22' H22C 0.9700 .
C22' H22D 0.9700 .
C23' C28' 1.523(9) .
C23' C24' 1.555(8) .
C23' C29' 1.558(9) .
C24' C25' 1.534(9) .
C24' H24C 0.9700 .
C24' H24D 0.9700 .
C25' C26' 1.544(10) .
C25' H25C 0.9700 .
C25' H25D 0.9700 .
C26' C27' 1.513(10) .
C26' C29' 1.569(9) .
C26' H26' 0.9800 .
C27' C28' 1.518(9) .
C27' H27C 0.9700 .
C27' H27D 0.9700 .
C29' C30' 1.532(10) .
C29' C31' 1.550(9) .
C30' H30D 0.9600 .
C30' H30E 0.9600 .
C30' H30F 0.9600 .
C31' H31D 0.9600 .
C31' H31E 0.9600 .
C31' H31F 0.9600 .
N1 C32 1.195(19) .
N1 C36 1.49(2) .
C32 C33 1.37(2) .
C32 H32 0.9300 .
C33 C34 1.313(18) .
C33 H33 0.9300 .
C34 C35 1.219(19) .
C34 H34 0.9300 .
C35 C36 1.34(2) .
C35 H35 0.9300 .
C36 H36 0.9300 .
N2 C41 1.287(18) .
N2 C37 1.326(16) .
C37 C38 1.384(17) .
C37 H37 0.9300 .
C38 C39 1.317(18) .
C38 H38 0.9300 .
C39 C40 1.419(19) .
C39 H39 0.9300 .
C40 C41 1.267(19) .
C40 H40 0.9300 .
C41 H41 0.9300 .
O12 C43 1.395(13) .
O12 C42 1.404(13) .
C42 C42 1.48(2) 2_657
C43 C43 1.500(18) 2_657
N3 C44 1.408(14) .
N3 C44 1.408(14) 2_657
C44 C45 1.383(14) .
C45 C46 1.380(14) .
C46 C45 1.380(14) 2_657
C47 O16 1.345(15) .
C47 C47 1.426(18) 2_656
O16 C49 1.402(17) .
C49 C49 1.47(2) 2_656
